data_7215861
loop_
_publ_author_name
'Bray, David J.'
'Clegg, Jack. K.'
'Jolliffe, Katrina A.'
'Lindoy, Leonard F.'

_publ_section_title
;
 Cobalt(ii), iron(ii), zinc(ii) and palladium(ii) complexes of di-topic
 4&#x2032;-{4-[bis(2-pyridyl)aminomethyl]phenyl}-2,2&#x2032;:6&#x2032;,2&#x2032;&#x2032;-terpyridine.
 Synthetic and X-ray structural studies
;
_journal_issue 28
_journal_name_full CrystEngComm
_journal_page_first 6476
_journal_paper_doi 10.1039/c4ce00414k
_journal_volume 16
_journal_year 2014
_chemical_formula_moiety 'C65.40 H56.80 Cl4 N12 O3 Zn2'
_chemical_formula_sum 'C65.4 H56.8 Cl4 N12 O3 Zn2'
_chemical_formula_weight 1331.37
_space_group_IT_number 2
_symmetry_cell_setting triclinic
_symmetry_space_group_name_Hall '-P 1'
_symmetry_space_group_name_H-M 'P -1'
_atom_sites_solution_hydrogens geom
_atom_sites_solution_primary direct
_atom_sites_solution_secondary difmap
_audit_creation_method SHELXL-97
_cell_angle_alpha 79.110(3)
_cell_angle_beta 79.382(4)
_cell_angle_gamma 84.189(3)
_cell_formula_units_Z 1
_cell_length_a 8.4229(5)
_cell_length_b 11.1372(6)
_cell_length_c 17.7581(11)
_cell_measurement_reflns_used 4739
_cell_measurement_temperature 150(2)
_cell_measurement_theta_max 24.647
_cell_measurement_theta_min 2.5049
_cell_volume 1604.02(16)
_computing_cell_refinement 'SAINT (Bruker-Nonius, 2003)'
_computing_data_collection 'APEX (Bruker-Nonius, 2003)'
_computing_data_reduction 'SAINT (Bruker-Nonius, 2003), XPREP (Bruker-Nonius, 2003)'
_computing_molecular_graphics 'ORTEP-3 (Farrugia, 1997), WINGX-32 (Farrugia, 1999)'
_computing_publication_material 'enCIFer 1.1 (CCDC, 2005)'
_computing_structure_refinement 'SHELXL-97 (Sheldrick, 1997)'
_computing_structure_solution 'SIR97 (Altomare, et. al. 1997)'
_diffrn_ambient_temperature 150(2)
_diffrn_measured_fraction_theta_full 0.997
_diffrn_measured_fraction_theta_max 0.978
_diffrn_measurement_device_type APEXII-FR591
_diffrn_measurement_method \w+\f
_diffrn_radiation_monochromator graphite
_diffrn_radiation_source 'rotating anode'
_diffrn_radiation_type MoK\a
_diffrn_radiation_wavelength 0.71073
_diffrn_reflns_av_R_equivalents 0.0630
_diffrn_reflns_av_sigmaI/netI 0.0712
_diffrn_reflns_limit_h_max 11
_diffrn_reflns_limit_h_min -11
_diffrn_reflns_limit_k_max 14
_diffrn_reflns_limit_k_min -14
_diffrn_reflns_limit_l_max 23
_diffrn_reflns_limit_l_min -23
_diffrn_reflns_number 39311
_diffrn_reflns_theta_full 25.00
_diffrn_reflns_theta_max 28.54
_diffrn_reflns_theta_min 2.55
_diffrn_standards_decay_% 0
_diffrn_standards_interval_count 0
_diffrn_standards_interval_time 0
_diffrn_standards_number 0
_exptl_absorpt_coefficient_mu 0.970
_exptl_absorpt_correction_T_max 0.950
_exptl_absorpt_correction_T_min 0.539
_exptl_absorpt_correction_type multi-scan
_exptl_absorpt_process_details 'SADABS (Sheldrick, 2003)'
_exptl_crystal_colour colourless
_exptl_crystal_density_diffrn 1.378
_exptl_crystal_density_method 'not measured'
_exptl_crystal_description needle
_exptl_crystal_F_000 685
_exptl_crystal_size_max 0.477
_exptl_crystal_size_mid 0.061
_exptl_crystal_size_min 0.043
_refine_diff_density_max 1.154
_refine_diff_density_min -0.687
_refine_diff_density_rms 0.097
_refine_ls_extinction_method none
_refine_ls_goodness_of_fit_ref 1.020
_refine_ls_hydrogen_treatment constr
_refine_ls_matrix_type full
_refine_ls_number_parameters 378
_refine_ls_number_reflns 7979
_refine_ls_number_restraints 29
_refine_ls_restrained_S_all 1.022
_refine_ls_R_factor_all 0.1128
_refine_ls_R_factor_gt 0.0583
_refine_ls_shift/su_max 0.000
_refine_ls_shift/su_mean 0.000
_refine_ls_structure_factor_coef Fsqd
_refine_ls_weighting_details 'calc w=1/[\s^2^(Fo^2^)+(0.1018P)^2^+0.9483P] where P=(Fo^2^+2Fc^2^)/3'
_refine_ls_weighting_scheme calc
_refine_ls_wR_factor_gt 0.1542
_refine_ls_wR_factor_ref 0.1841
_reflns_number_gt 4912
_reflns_number_total 7979
_reflns_threshold_expression >2sigma(I)
_cod_data_source_file c4ce00414k1.cif
_cod_data_source_block lj177sad
_cod_depositor_comments
;
The following automatic conversions were performed:

'_symmetry_cell_setting' value 'Triclinic' changed to 'triclinic'
according to
/usr/data/users/saulius/crontab/automatic-downloads/rss-feeds/RSC/lib/dictionaries/cif_core.dic
dictionary named 'cif_core.dic' version 2.4.2 from 2011-04-26.

Automatic conversion script
Id: cif_fix_values 2281 2013-09-26 08:29:07Z andrius 

 Adding full bibliography for 7215861--7215865.cif.
;
_cod_original_sg_symbol_H-M P-1
_cod_original_formula_sum 'C65.40 H56.80 Cl4 N12 O3 Zn2'
_cod_database_code 7215861

loop_
_symmetry_equiv_pos_as_xyz
'x, y, z'
'-x, -y, -z'

loop_
_atom_site_label
_atom_site_type_symbol
_atom_site_fract_x
_atom_site_fract_y
_atom_site_fract_z
_atom_site_U_iso_or_equiv
_atom_site_adp_type
_atom_site_occupancy
_atom_site_symmetry_multiplicity
_atom_site_calc_flag
_atom_site_refinement_flags
_atom_site_disorder_assembly
_atom_site_disorder_group
C1 C 0.1133(5) 0.1048(4) 0.2978(2) 0.0378(9) Uani 1 1 d . . .
H1 H 0.0612 0.1432 0.2555 0.045 Uiso 1 1 calc R . .
C2 C 0.2255(5) 0.0053(4) 0.2883(3) 0.0428(10) Uani 1 1 d . . .
H2 H 0.2504 -0.0233 0.2401 0.051 Uiso 1 1 calc R . .
C3 C 0.2991(5) -0.0504(4) 0.3496(3) 0.0417(10) Uani 1 1 d . . .
H3 H 0.3748 -0.1189 0.3445 0.050 Uiso 1 1 calc R . .
C4 C 0.2628(5) -0.0065(3) 0.4194(3) 0.0364(9) Uani 1 1 d . . .
H4 H 0.3136 -0.0437 0.4624 0.044 Uiso 1 1 calc R . .
C5 C 0.1499(4) 0.0939(3) 0.4249(2) 0.0296(8) Uani 1 1 d . . .
C6 C 0.1045(4) 0.1508(3) 0.4966(2) 0.0278(8) Uani 1 1 d . . .
C7 C 0.1688(4) 0.1125(3) 0.5641(2) 0.0298(8) Uani 1 1 d . . .
H7 H 0.2443 0.0431 0.5681 0.036 Uiso 1 1 calc R . .
C8 C 0.1223(4) 0.1766(3) 0.6271(2) 0.0287(8) Uani 1 1 d . . .
C9 C 0.0097(4) 0.2782(3) 0.6164(2) 0.0290(8) Uani 1 1 d . . .
H9 H -0.0246 0.3247 0.6568 0.035 Uiso 1 1 calc R . .
C10 C -0.0505(4) 0.3105(3) 0.5488(2) 0.0269(8) Uani 1 1 d . . .
C11 C -0.1661(4) 0.4192(3) 0.5314(2) 0.0281(8) Uani 1 1 d . . .
C12 C -0.2255(5) 0.4980(3) 0.5839(2) 0.0345(9) Uani 1 1 d . . .
H12 H -0.1956 0.4838 0.6341 0.041 Uiso 1 1 calc R . .
C13 C -0.3297(5) 0.5979(3) 0.5612(3) 0.0371(10) Uani 1 1 d . . .
H13 H -0.3716 0.6534 0.5958 0.045 Uiso 1 1 calc R . .
C14 C -0.3717(5) 0.6161(3) 0.4885(2) 0.0330(9) Uani 1 1 d . . .
H14 H -0.4437 0.6834 0.4725 0.040 Uiso 1 1 calc R . .
C15 C -0.3073(4) 0.5349(3) 0.4392(2) 0.0319(8) Uani 1 1 d . . .
H15 H -0.3346 0.5483 0.3886 0.038 Uiso 1 1 calc R . .
C16 C 0.1952(5) 0.1433(3) 0.6980(2) 0.0312(8) Uani 1 1 d . . .
C17 C 0.2537(5) 0.0232(3) 0.7229(2) 0.0350(9) Uani 1 1 d . . .
H17 H 0.2450 -0.0387 0.6940 0.042 Uiso 1 1 calc R . .
C18 C 0.3237(5) -0.0069(4) 0.7890(2) 0.0382(9) Uani 1 1 d . . .
H18 H 0.3625 -0.0893 0.8048 0.046 Uiso 1 1 calc R . .
C19 C 0.3385(5) 0.0807(4) 0.8324(2) 0.0355(9) Uani 1 1 d . . .
C20 C 0.2813(5) 0.2003(3) 0.8080(2) 0.0388(10) Uani 1 1 d . . .
H20 H 0.2913 0.2619 0.8369 0.047 Uiso 1 1 calc R . .
C21 C 0.2102(5) 0.2313(3) 0.7423(2) 0.0377(9) Uani 1 1 d . . .
H21 H 0.1709 0.3136 0.7270 0.045 Uiso 1 1 calc R . .
C22 C 0.4167(6) 0.0429(4) 0.9051(3) 0.0464(11) Uani 1 1 d . . .
H22A H 0.3562 -0.0230 0.9407 0.056 Uiso 1 1 calc R . .
H22B H 0.5289 0.0090 0.8898 0.056 Uiso 1 1 calc R . .
C23 C 0.2821(5) 0.1718(4) 0.9993(3) 0.0429(10) Uani 1 1 d . . .
C24 C 0.2363(7) 0.2898(6) 1.0115(4) 0.0682(15) Uani 1 1 d . . .
H24 H 0.2987 0.3561 0.9845 0.082 Uiso 1 1 calc R . .
C25 C 0.0555(8) 0.1016(7) 1.0829(4) 0.0822(19) Uani 1 1 d . . .
H25 H -0.0091 0.0355 1.1077 0.099 Uiso 1 1 calc R . .
C26 C 0.0058(7) 0.2167(7) 1.0994(4) 0.0738(17) Uani 1 1 d . . .
H26 H -0.0909 0.2298 1.1348 0.089 Uiso 1 1 calc R . .
C27 C 0.0965(8) 0.3096(7) 1.0644(4) 0.0805(19) Uani 1 1 d . . .
H27 H 0.0654 0.3895 1.0757 0.097 Uiso 1 1 calc R . .
C28 C 0.5600(6) 0.2098(4) 0.9283(3) 0.0497(11) Uani 1 1 d DU . .
C29 C 0.602(2) 0.2834(13) 0.9705(9) 0.0671(10) Uiso 0.50 1 d PD A 1
H29 H 0.5356 0.2982 1.0176 0.081 Uiso 0.50 1 calc PR A 1
C30 C 0.8005(15) 0.2321(11) 0.8375(8) 0.0671(10) Uiso 0.50 1 d PD A 1
H30 H 0.8727 0.2084 0.7942 0.081 Uiso 0.50 1 calc PR A 1
C31 C 0.8442(17) 0.3106(12) 0.8765(7) 0.0671(10) Uiso 0.50 1 d PD A 1
H31 H 0.9437 0.3479 0.8577 0.081 Uiso 0.50 1 calc PR A 1
C32 C 0.7495(17) 0.3390(13) 0.9432(7) 0.0671(10) Uiso 0.50 1 d PD A 1
H32 H 0.7827 0.3953 0.9703 0.081 Uiso 0.50 1 calc PR A 1
N6 N 0.6555(15) 0.1868(10) 0.8592(8) 0.0671(10) Uiso 0.50 1 d PD A 1
C29A C 0.7855(15) 0.2768(10) 0.8449(8) 0.0671(10) Uiso 0.50 1 d PD A 2
H29A H 0.8486 0.2803 0.7944 0.081 Uiso 0.50 1 calc PR A 2
C30A C 0.8367(16) 0.3380(11) 0.8949(7) 0.0671(10) Uiso 0.50 1 d PD A 2
H30A H 0.9332 0.3802 0.8805 0.081 Uiso 0.50 1 calc PR A 2
C31A C 0.7400(16) 0.3354(12) 0.9686(7) 0.0671(10) Uiso 0.50 1 d PD A 2
H31A H 0.7688 0.3762 1.0060 0.081 Uiso 0.50 1 calc PR A 2
C32A C 0.6527(19) 0.2119(12) 0.8612(10) 0.0671(10) Uiso 0.50 1 d PD A 2
H32A H 0.6276 0.1686 0.8241 0.081 Uiso 0.50 1 calc PR A 2
N6A N 0.5988(17) 0.2703(11) 0.9853(7) 0.0671(10) Uiso 0.50 1 d PD A 2
N1 N 0.0770(4) 0.1479(3) 0.36542(19) 0.0313(7) Uani 1 1 d . . .
N2 N -0.0038(4) 0.2481(2) 0.48940(18) 0.0275(7) Uani 1 1 d . . .
N3 N -0.2068(4) 0.4372(3) 0.46060(19) 0.0291(7) Uani 1 1 d . . .
N4 N 0.4210(4) 0.1433(3) 0.9468(2) 0.0431(9) Uani 1 1 d . A .
N5 N 0.1930(6) 0.0780(5) 1.0328(3) 0.0706(13) Uani 1 1 d . . .
O1 O 0.445(2) 0.5107(15) 0.7599(8) 0.0745(15) Uiso 0.30 1 d P B 3
C33 C 0.451(3) 0.516(2) 0.7897(13) 0.0745(15) Uiso 0.30 1 d P C 4
H33A H 0.5148 0.5840 0.7902 0.112 Uiso 0.30 1 d PR C 4
H33B H 0.4282 0.5192 0.7371 0.112 Uiso 0.30 1 d PR C 4
H33C H 0.5113 0.4379 0.8056 0.112 Uiso 0.30 1 d PR C 4
O2 O 0.2941(17) 0.5241(12) 0.8447(8) 0.0745(15) Uiso 0.30 1 d P C 4
H2A H 0.3128 0.5339 0.8880 0.112 Uiso 0.30 1 d PR C 4
O4 O 0.4727(13) 0.6031(9) 0.8125(6) 0.0745(15) Uiso 0.40 1 d P D 5
H4A H 0.4256 0.6114 0.8574 0.112 Uiso 0.40 1 d PR D 5
C34 C 0.5923(19) 0.6768(14) 0.7842(9) 0.0745(15) Uiso 0.40 1 d P D 5
H34A H 0.5959 0.7235 0.8254 0.112 Uiso 0.40 1 d PR D 5
H34B H 0.5714 0.7334 0.7371 0.112 Uiso 0.40 1 d PR D 5
H34C H 0.6962 0.6301 0.7730 0.112 Uiso 0.40 1 d PR D 5
O5 O 0.3761(15) 0.6097(11) 0.8764(7) 0.0745(15) Uiso 0.35 1 d P E 7
O6 O 0.385(3) 0.696(3) 0.2931(16) 0.0745(15) Uiso 0.15 1 d P F 8
Cl1 Cl -0.33755(12) 0.20675(8) 0.39703(7) 0.0400(3) Uani 1 1 d . . .
Cl2 Cl -0.02711(15) 0.43455(9) 0.27796(6) 0.0476(3) Uani 1 1 d . . .
Zn1 Zn -0.10475(5) 0.29925(4) 0.38774(3) 0.03069(15) Uani 1 1 d . . .

loop_
_atom_site_aniso_label
_atom_site_aniso_U_11
_atom_site_aniso_U_22
_atom_site_aniso_U_33
_atom_site_aniso_U_23
_atom_site_aniso_U_13
_atom_site_aniso_U_12
C1 0.037(2) 0.041(2) 0.034(2) -0.0114(17) 0.0013(18) -0.0013(17)
C2 0.045(3) 0.042(2) 0.040(3) -0.0177(19) 0.005(2) 0.0007(18)
C3 0.043(2) 0.0326(19) 0.048(3) -0.0165(18) 0.000(2) 0.0061(17)
C4 0.033(2) 0.0317(18) 0.045(3) -0.0111(17) -0.0066(18) 0.0077(16)
C5 0.0277(19) 0.0248(16) 0.035(2) -0.0078(15) 0.0008(16) -0.0023(14)
C6 0.0257(19) 0.0217(15) 0.034(2) -0.0058(14) 0.0002(16) 0.0009(13)
C7 0.0287(19) 0.0224(15) 0.036(2) -0.0065(14) -0.0005(16) 0.0009(14)
C8 0.0272(19) 0.0248(16) 0.033(2) -0.0051(14) -0.0009(16) -0.0021(14)
C9 0.029(2) 0.0253(16) 0.032(2) -0.0079(14) -0.0014(16) 0.0008(14)
C10 0.0238(18) 0.0233(15) 0.032(2) -0.0069(14) 0.0007(15) -0.0003(13)
C11 0.0216(18) 0.0235(15) 0.038(2) -0.0064(14) -0.0017(16) 0.0011(13)
C12 0.028(2) 0.0348(19) 0.042(2) -0.0137(17) -0.0045(17) 0.0033(15)
C13 0.028(2) 0.0301(18) 0.053(3) -0.0196(17) 0.0016(19) 0.0056(15)
C14 0.0243(19) 0.0257(16) 0.045(3) -0.0039(15) -0.0010(17) 0.0018(14)
C15 0.028(2) 0.0274(17) 0.039(2) -0.0039(15) -0.0037(17) 0.0013(14)
C16 0.030(2) 0.0297(17) 0.032(2) -0.0063(15) -0.0002(16) 0.0005(15)
C17 0.036(2) 0.0295(18) 0.037(2) -0.0061(16) -0.0023(18) 0.0024(16)
C18 0.038(2) 0.0322(19) 0.040(2) -0.0004(17) -0.0044(19) 0.0045(16)
C19 0.033(2) 0.041(2) 0.029(2) -0.0004(16) -0.0014(17) -0.0019(16)
C20 0.051(3) 0.0317(19) 0.033(2) -0.0042(16) -0.009(2) 0.0010(17)
C21 0.043(2) 0.0298(18) 0.039(2) -0.0044(16) -0.0096(19) 0.0042(16)
C22 0.053(3) 0.048(2) 0.034(2) -0.0016(19) -0.008(2) 0.006(2)
C23 0.038(2) 0.055(3) 0.032(2) -0.0021(19) -0.0059(19) -0.002(2)
C24 0.057(3) 0.072(4) 0.074(4) -0.021(3) 0.008(3) -0.013(3)
C25 0.059(4) 0.101(5) 0.072(4) -0.004(4) 0.017(3) -0.012(3)
C26 0.050(3) 0.101(5) 0.059(4) -0.008(3) 0.006(3) 0.007(3)
C27 0.068(4) 0.093(5) 0.083(5) -0.038(4) -0.001(4) 0.003(4)
C28 0.047(3) 0.056(3) 0.041(3) 0.003(2) -0.005(2) -0.005(2)
N1 0.0313(17) 0.0304(15) 0.0319(18) -0.0082(13) -0.0040(14) 0.0012(13)
N2 0.0250(16) 0.0217(13) 0.0355(18) -0.0084(12) -0.0020(13) -0.0002(11)
N3 0.0273(16) 0.0234(13) 0.0351(19) -0.0043(12) -0.0033(14) -0.0001(12)
N4 0.039(2) 0.055(2) 0.033(2) -0.0036(16) -0.0051(16) -0.0041(16)
N5 0.054(3) 0.080(3) 0.071(3) -0.005(2) 0.002(2) -0.012(2)
Cl1 0.0307(5) 0.0314(4) 0.0624(7) -0.0199(4) -0.0122(5) 0.0073(4)
Cl2 0.0607(7) 0.0395(5) 0.0354(6) -0.0017(4) -0.0010(5) 0.0078(5)
Zn1 0.0308(3) 0.0267(2) 0.0340(3) -0.00793(17) -0.00491(19) 0.00446(16)

loop_
_atom_type_symbol
_atom_type_description
_atom_type_scat_dispersion_real
_atom_type_scat_dispersion_imag
_atom_type_scat_source
C C 0.0033 0.0016 'International Tables Vol C Tables 4.2.6.8 and 6.1.1.4'
H H 0.0000 0.0000 'International Tables Vol C Tables 4.2.6.8 and 6.1.1.4'
N N 0.0061 0.0033 'International Tables Vol C Tables 4.2.6.8 and 6.1.1.4'
O O 0.0106 0.0060 'International Tables Vol C Tables 4.2.6.8 and 6.1.1.4'
Zn Zn 0.2839 1.4301 'International Tables Vol C Tables 4.2.6.8 and 6.1.1.4'
Cl Cl 0.1484 0.1585 'International Tables Vol C Tables 4.2.6.8 and 6.1.1.4'

loop_
_geom_angle_atom_site_label_1
_geom_angle_atom_site_label_2
_geom_angle_atom_site_label_3
_geom_angle
N1 C1 C2 121.7(4)
N1 C1 H1 119.1
C2 C1 H1 119.1
C3 C2 C1 118.9(4)
C3 C2 H2 120.5
C1 C2 H2 120.5
C2 C3 C4 119.7(4)
C2 C3 H3 120.1
C4 C3 H3 120.1
C3 C4 C5 118.5(4)
C3 C4 H4 120.8
C5 C4 H4 120.8
N1 C5 C4 122.0(4)
N1 C5 C6 114.9(3)
C4 C5 C6 123.0(4)
N2 C6 C7 121.4(3)
N2 C6 C5 113.8(3)
C7 C6 C5 124.8(3)
C6 C7 C8 120.0(3)
C6 C7 H7 120.0
C8 C7 H7 120.0
C9 C8 C7 116.4(4)
C9 C8 C16 121.9(3)
C7 C8 C16 121.6(3)
C10 C9 C8 120.8(3)
C10 C9 H9 119.6
C8 C9 H9 119.6
N2 C10 C9 121.7(3)
N2 C10 C11 113.8(3)
C9 C10 C11 124.4(3)
N3 C11 C12 121.8(3)
N3 C11 C10 115.1(3)
C12 C11 C10 123.0(4)
C13 C12 C11 118.4(4)
C13 C12 H12 120.8
C11 C12 H12 120.8
C14 C13 C12 119.7(3)
C14 C13 H13 120.1
C12 C13 H13 120.1
C13 C14 C15 118.8(3)
C13 C14 H14 120.6
C15 C14 H14 120.6
N3 C15 C14 122.2(4)
N3 C15 H15 118.9
C14 C15 H15 118.9
C21 C16 C17 117.6(4)
C21 C16 C8 121.0(3)
C17 C16 C8 121.4(3)
C18 C17 C16 121.0(4)
C18 C17 H17 119.5
C16 C17 H17 119.5
C17 C18 C19 121.1(4)
C17 C18 H18 119.5
C19 C18 H18 119.5
C18 C19 C20 118.3(4)
C18 C19 C22 119.2(4)
C20 C19 C22 122.5(4)
C21 C20 C19 121.0(4)
C21 C20 H20 119.5
C19 C20 H20 119.5
C20 C21 C16 120.9(4)
C20 C21 H21 119.5
C16 C21 H21 119.5
N4 C22 C19 113.7(3)
N4 C22 H22A 108.8
C19 C22 H22A 108.8
N4 C22 H22B 108.8
C19 C22 H22B 108.8
H22A C22 H22B 107.7
N5 C23 C24 122.4(5)
N5 C23 N4 115.2(4)
C24 C23 N4 122.3(4)
C23 C24 C27 118.4(5)
C23 C24 H24 120.8
C27 C24 H24 120.8
N5 C25 C26 123.0(6)
N5 C25 H25 118.5
C26 C25 H25 118.5
C27 C26 C25 118.5(6)
C27 C26 H26 120.7
C25 C26 H26 120.7
C26 C27 C24 120.3(6)
C26 C27 H27 119.9
C24 C27 H27 119.9
C32A C28 C29 113.4(11)
C29 C28 N6 122.2(9)
C32A C28 N4 120.0(8)
C29 C28 N4 126.3(8)
N6 C28 N4 111.5(6)
C32A C28 N6A 121.3(9)
N6 C28 N6A 128.8(9)
N4 C28 N6A 118.7(6)
C28 C29 C32 117.6(13)
C28 C29 H29 121.2
C32 C29 H29 121.2
C31 C30 N6 119.9(12)
C31 C30 H30 120.0
N6 C30 H30 120.0
C30 C31 C32 121.8(13)
C30 C31 H31 119.1
C32 C31 H31 119.1
C31 C32 C29 118.8(13)
C31 C32 H32 120.6
C29 C32 H32 120.6
C30 N6 C28 119.3(11)
C32A C29A C30A 125.5(14)
C32A C29A H29A 117.3
C30A C29A H29A 117.3
C29A C30A C31A 116.9(12)
C29A C30A H30A 121.6
C31A C30A H30A 121.6
C30A C31A N6A 117.9(12)
C30A C31A H31A 121.0
N6A C31A H31A 121.0
C28 C32A C29A 118.8(14)
C28 C32A H32A 120.6
C29A C32A H32A 120.6
C31A N6A C28 119.6(10)
C5 N1 C1 119.1(3)
C5 N1 Zn1 116.3(2)
C1 N1 Zn1 124.5(3)
C6 N2 C10 119.7(3)
C6 N2 Zn1 120.2(2)
C10 N2 Zn1 120.1(2)
C11 N3 C15 119.1(3)
C11 N3 Zn1 116.1(2)
C15 N3 Zn1 124.9(3)
C28 N4 C23 124.2(4)
C28 N4 C22 117.8(4)
C23 N4 C22 117.9(4)
C23 N5 C25 117.3(5)
H33A O1 H33B 126.2
H33A O1 H33C 79.3
H33B O1 H33C 147.7
O2 C33 H33A 109.6
O2 C33 H33B 109.3
H33A C33 H33B 109.5
O2 C33 H33C 109.6
H33A C33 H33C 109.5
H33B C33 H33C 109.5
C33 O2 H2A 109.3
C34 O4 H33A 70.4
C34 O4 H4A 113.7
H33A O4 H4A 158.2
O4 C34 H34A 105.3
H33A C34 H34A 126.8
O4 C34 H34B 111.7
H33A C34 H34B 107.8
H34A C34 H34B 109.5
O4 C34 H34C 111.4
H33A C34 H34C 92.0
H34A C34 H34C 109.5
H34B C34 H34C 109.5
H2A O5 H4A 119.4
N2 Zn1 N3 74.74(11)
N2 Zn1 N1 74.57(11)
N3 Zn1 N1 148.50(13)
N2 Zn1 Cl2 130.77(9)
N3 Zn1 Cl2 96.14(8)
N1 Zn1 Cl2 98.47(9)
N2 Zn1 Cl1 111.63(9)
N3 Zn1 Cl1 96.84(8)
N1 Zn1 Cl1 100.85(9)
Cl2 Zn1 Cl1 117.50(5)

loop_
_geom_bond_atom_site_label_1
_geom_bond_atom_site_label_2
_geom_bond_distance
C1 N1 1.349(5)
C1 C2 1.397(6)
C1 H1 0.9500
C2 C3 1.368(6)
C2 H2 0.9500
C3 C4 1.387(6)
C3 H3 0.9500
C4 C5 1.398(5)
C4 H4 0.9500
C5 N1 1.334(5)
C5 C6 1.499(5)
C6 N2 1.347(4)
C6 C7 1.383(5)
C7 C8 1.414(5)
C7 H7 0.9500
C8 C9 1.408(5)
C8 C16 1.470(6)
C9 C10 1.361(5)
C9 H9 0.9500
C10 N2 1.348(5)
C10 C11 1.497(5)
C11 N3 1.337(5)
C11 C12 1.393(5)
C12 C13 1.391(5)
C12 H12 0.9500
C13 C14 1.374(6)
C13 H13 0.9500
C14 C15 1.379(5)
C14 H14 0.9500
C15 N3 1.350(5)
C15 H15 0.9500
C16 C21 1.396(5)
C16 C17 1.397(5)
C17 C18 1.379(6)
C17 H17 0.9500
C18 C19 1.382(6)
C18 H18 0.9500
C19 C20 1.387(5)
C19 C22 1.526(6)
C20 C21 1.379(6)
C20 H20 0.9500
C21 H21 0.9500
C22 N4 1.459(6)
C22 H22A 0.9900
C22 H22B 0.9900
C23 N5 1.329(6)
C23 C24 1.378(7)
C23 N4 1.406(6)
C24 C27 1.391(8)
C24 H24 0.9500
C25 N5 1.360(7)
C25 C26 1.375(9)
C25 H25 0.9500
C26 C27 1.335(9)
C26 H26 0.9500
C27 H27 0.9500
C28 C32A 1.297(18)
C28 C29 1.323(14)
C28 N6 1.390(13)
C28 N4 1.403(6)
C28 N6A 1.417(12)
C29 C32 1.405(15)
C29 H29 0.9500
C30 C31 1.329(13)
C30 N6 1.331(13)
C30 H30 0.9500
C31 C32 1.371(14)
C31 H31 0.9500
C32 H32 0.9500
C29A C32A 1.350(14)
C29A C30A 1.367(13)
C29A H29A 0.9500
C30A C31A 1.405(14)
C30A H30A 0.9500
C31A N6A 1.411(13)
C31A H31A 0.9500
C32A H32A 0.9500
N1 Zn1 2.201(3)
N2 Zn1 2.094(3)
N3 Zn1 2.201(3)
O1 H33A 1.2981
O1 H33B 0.4432
O1 H33C 1.2080
C33 O2 1.50(3)
C33 H33A 0.9800
C33 H33B 0.9800
C33 H33C 0.9800
O2 H2A 0.8400
O4 C34 1.329(17)
O4 H33A 0.5405
O4 H4A 0.8400
C34 H33A 1.2557
C34 H34A 0.9800
C34 H34B 0.9800
C34 H34C 0.9800
O5 H2A 1.0121
O5 H4A 0.4845
Cl1 Zn1 2.2713(11)
Cl2 Zn1 2.2624(11)

loop_
_geom_torsion_atom_site_label_1
_geom_torsion_atom_site_label_2
_geom_torsion_atom_site_label_3
_geom_torsion_atom_site_label_4
_geom_torsion
N1 C1 C2 C3 0.6(6)
C1 C2 C3 C4 -0.8(6)
C2 C3 C4 C5 0.5(6)
C3 C4 C5 N1 -0.1(6)
C3 C4 C5 C6 -178.5(4)
N1 C5 C6 N2 0.1(5)
C4 C5 C6 N2 178.6(3)
N1 C5 C6 C7 -177.8(3)
C4 C5 C6 C7 0.7(6)
N2 C6 C7 C8 -0.6(5)
C5 C6 C7 C8 177.2(3)
C6 C7 C8 C9 0.1(5)
C6 C7 C8 C16 -176.3(3)
C7 C8 C9 C10 0.6(5)
C16 C8 C9 C10 176.9(3)
C8 C9 C10 N2 -0.8(5)
C8 C9 C10 C11 -177.9(3)
N2 C10 C11 N3 0.7(5)
C9 C10 C11 N3 178.0(3)
N2 C10 C11 C12 -178.1(3)
C9 C10 C11 C12 -0.8(6)
N3 C11 C12 C13 -0.2(6)
C10 C11 C12 C13 178.6(3)
C11 C12 C13 C14 0.3(6)
C12 C13 C14 C15 -0.8(6)
C13 C14 C15 N3 1.2(6)
C9 C8 C16 C21 -25.9(5)
C7 C8 C16 C21 150.2(4)
C9 C8 C16 C17 154.8(4)
C7 C8 C16 C17 -29.0(5)
C21 C16 C17 C18 -0.1(6)
C8 C16 C17 C18 179.2(4)
C16 C17 C18 C19 0.0(6)
C17 C18 C19 C20 -0.2(6)
C17 C18 C19 C22 179.9(4)
C18 C19 C20 C21 0.5(6)
C22 C19 C20 C21 -179.6(4)
C19 C20 C21 C16 -0.7(6)
C17 C16 C21 C20 0.5(6)
C8 C16 C21 C20 -178.8(4)
C18 C19 C22 N4 -178.5(4)
C20 C19 C22 N4 1.6(6)
N5 C23 C24 C27 3.9(9)
N4 C23 C24 C27 179.7(5)
N5 C25 C26 C27 0.1(11)
C25 C26 C27 C24 1.2(10)
C23 C24 C27 C26 -3.1(10)
C32A C28 C29 C32 -8.5(17)
N6 C28 C29 C32 0.0(14)
N4 C28 C29 C32 178.0(9)
N6A C28 C29 C32 130(7)
N6 C30 C31 C32 6(2)
C30 C31 C32 C29 0(2)
C28 C29 C32 C31 -2.7(18)
C31 C30 N6 C28 -8.2(18)
C32A C28 N6 C30 48(5)
C29 C28 N6 C30 5.5(13)
N4 C28 N6 C30 -172.8(9)
N6A C28 N6 C30 -5.0(17)
C32A C29A C30A C31A -1.8(17)
C29A C30A C31A N6A 0.1(13)
C29 C28 C32A C29A 6.0(18)
N6 C28 C32A C29A -135(7)
N4 C28 C32A C29A 179.9(9)
N6A C28 C32A C29A -2.2(16)
C30A C29A C32A C28 3(2)
C30A C31A N6A C28 0.4(15)
C32A C28 N6A C31A 0.6(15)
C29 C28 N6A C31A -44(6)
N6 C28 N6A C31A 11.5(17)
N4 C28 N6A C31A 178.6(8)
C4 C5 N1 C1 -0.1(5)
C6 C5 N1 C1 178.4(3)
C4 C5 N1 Zn1 177.4(3)
C6 C5 N1 Zn1 -4.1(4)
C2 C1 N1 C5 -0.1(6)
C2 C1 N1 Zn1 -177.5(3)
C7 C6 N2 C10 0.4(5)
C5 C6 N2 C10 -177.6(3)
C7 C6 N2 Zn1 -177.8(3)
C5 C6 N2 Zn1 4.2(4)
C9 C10 N2 C6 0.3(5)
C11 C10 N2 C6 177.7(3)
C9 C10 N2 Zn1 178.5(3)
C11 C10 N2 Zn1 -4.1(4)
C12 C11 N3 C15 0.5(5)
C10 C11 N3 C15 -178.3(3)
C12 C11 N3 Zn1 -178.4(3)
C10 C11 N3 Zn1 2.7(4)
C14 C15 N3 C11 -1.1(5)
C14 C15 N3 Zn1 177.8(3)
C32A C28 N4 C23 -152.7(9)
C29 C28 N4 C23 20.4(10)
N6 C28 N4 C23 -161.4(7)
N6A C28 N4 C23 29.4(9)
C32A C28 N4 C22 23.3(10)
C29 C28 N4 C22 -163.6(8)
N6 C28 N4 C22 14.6(7)
N6A C28 N4 C22 -154.6(7)
N5 C23 N4 C28 -154.4(4)
C24 C23 N4 C28 29.4(7)
N5 C23 N4 C22 29.6(6)
C24 C23 N4 C22 -146.5(5)
C19 C22 N4 C28 -92.7(5)
C19 C22 N4 C23 83.5(5)
C24 C23 N5 C25 -2.6(8)
N4 C23 N5 C25 -178.7(5)
C26 C25 N5 C23 0.6(10)
C6 N2 Zn1 N3 -177.6(3)
C10 N2 Zn1 N3 4.2(3)
C6 N2 Zn1 N1 -4.8(3)
C10 N2 Zn1 N1 177.0(3)
C6 N2 Zn1 Cl2 -92.7(3)
C10 N2 Zn1 Cl2 89.1(3)
C6 N2 Zn1 Cl1 91.0(3)
C10 N2 Zn1 Cl1 -87.2(3)
C11 N3 Zn1 N2 -3.6(2)
C15 N3 Zn1 N2 177.5(3)
C11 N3 Zn1 N1 -17.0(4)
C15 N3 Zn1 N1 164.1(3)
C11 N3 Zn1 Cl2 -134.3(2)
C15 N3 Zn1 Cl2 46.8(3)
C11 N3 Zn1 Cl1 107.0(2)
C15 N3 Zn1 Cl1 -71.9(3)
C5 N1 Zn1 N2 4.7(2)
C1 N1 Zn1 N2 -177.9(3)
C5 N1 Zn1 N3 18.0(4)
C1 N1 Zn1 N3 -164.6(3)
C5 N1 Zn1 Cl2 134.8(2)
C1 N1 Zn1 Cl2 -47.8(3)
C5 N1 Zn1 Cl1 -105.0(3)
C1 N1 Zn1 Cl1 72.4(3)
